data_7133271
loop_
_publ_author_name
'Pattathil, Vignesh'
'Pranckevicius, Conor'

_publ_section_title
;
 Aromaticity transfer in an annulated 1,4,2-diazaborole: facile access to
 <i>C</i><sub>s</sub> symmetric 1,4,2,5-diazadiborinines.
;
_journal_issue 60
_journal_name_full 'Chemical communications (Cambridge, England)'
_journal_page_first 7705
_journal_page_last 7708
_journal_paper_doi 10.1039/d4cc02414a
_journal_volume 60
_journal_year 2024
_chemical_formula_sum 'C32 H33 B2 N3'
_chemical_formula_weight 481.23
_chemical_properties_physical Air-sensitive,Moisture-sensitive,Oxygen-sensitive
_space_group_crystal_system triclinic
_space_group_IT_number 2
_space_group_name_Hall '-P 1'
_space_group_name_H-M_alt 'P -1'
_atom_sites_solution_hydrogens geom
_audit_creation_method SHELXL-2019/1
_audit_update_record
;
2024-02-07 deposited with the CCDC.	2024-07-01 downloaded from the CCDC.
;
_cell_angle_alpha 105.413(2)
_cell_angle_beta 90.951(2)
_cell_angle_gamma 109.556(2)
_cell_formula_units_Z 2
_cell_length_a 8.9434(6)
_cell_length_b 12.0020(8)
_cell_length_c 13.5298(9)
_cell_measurement_reflns_used 9900
_cell_measurement_temperature 100(2)
_cell_measurement_theta_max 55.93
_cell_measurement_theta_min 4.866
_cell_volume 1310.34(15)
_computing_cell_refinement 'SAINT V8.40B (Bruker AXS LLC, 2019)'
_computing_data_collection 'Bruker Instrument Service v8.5.0.27 Release'
_computing_data_reduction 'SAINT V8.40B (Bruker AXS LLC, 2019)'
_computing_molecular_graphics 'shelXle (C.B. Huebschle, rev 1503)'
_computing_publication_material 'shelXle (C.B. Huebschle, rev 1503)'
_computing_structure_refinement 'SHELXL-2019/1 (Sheldrick, 2019)'
_computing_structure_solution 'XT, VERSION 2018/2'
_diffrn_ambient_temperature 100(2)
_diffrn_measured_fraction_theta_full 0.998
_diffrn_measured_fraction_theta_max 0.994
_diffrn_measurement_device_type 'Bruker APEX-II CCD'
_diffrn_measurement_method '\f and \w scans'
_diffrn_radiation_type MoK\a
_diffrn_radiation_wavelength 0.71073
_diffrn_reflns_av_R_equivalents 0.0503
_diffrn_reflns_av_unetI/netI 0.0483
_diffrn_reflns_Laue_measured_fraction_full 0.998
_diffrn_reflns_Laue_measured_fraction_max 0.994
_diffrn_reflns_limit_h_max 11
_diffrn_reflns_limit_h_min -11
_diffrn_reflns_limit_k_max 15
_diffrn_reflns_limit_k_min -15
_diffrn_reflns_limit_l_max 17
_diffrn_reflns_limit_l_min -17
_diffrn_reflns_number 31471
_diffrn_reflns_point_group_measured_fraction_full 0.998
_diffrn_reflns_point_group_measured_fraction_max 0.994
_diffrn_reflns_theta_full 25.242
_diffrn_reflns_theta_max 26.731
_diffrn_reflns_theta_min 2.075
_exptl_absorpt_coefficient_mu 0.070
_exptl_absorpt_correction_T_max 0.7457
_exptl_absorpt_correction_T_min 0.6877
_exptl_absorpt_correction_type multi-scan
_exptl_absorpt_process_details sadabs
_exptl_crystal_colour red
_exptl_crystal_density_diffrn 1.220
_exptl_crystal_description plate
_exptl_crystal_F_000 512
_exptl_crystal_recrystallization_method 'Re-crystallisation from solvent: Benzene'
_exptl_crystal_size_max 0.200
_exptl_crystal_size_mid 0.120
_exptl_crystal_size_min 0.070
_refine_diff_density_max 0.277
_refine_diff_density_min -0.273
_refine_diff_density_rms 0.072
_refine_ls_extinction_coef 0.014(3)
_refine_ls_extinction_expression Fc^*^=kFc[1+0.001xFc^2^\l^3^/sin(2\q)]^-1/4^
_refine_ls_extinction_method 'SHELXL-2019/1 (Sheldrick 2019)'
_refine_ls_goodness_of_fit_ref 1.061
_refine_ls_hydrogen_treatment constr
_refine_ls_matrix_type full
_refine_ls_number_parameters 341
_refine_ls_number_reflns 5543
_refine_ls_number_restraints 0
_refine_ls_restrained_S_all 1.061
_refine_ls_R_factor_all 0.0926
_refine_ls_R_factor_gt 0.0550
_refine_ls_shift/su_max 0.000
_refine_ls_shift/su_mean 0.000
_refine_ls_structure_factor_coef Fsqd
_refine_ls_weighting_details 'w=1/[\s^2^(Fo^2^)+(0.0711P)^2^+0.8173P] where P=(Fo^2^+2Fc^2^)/3'
_refine_ls_weighting_scheme calc
_refine_ls_wR_factor_gt 0.1285
_refine_ls_wR_factor_ref 0.1619
_reflns_Friedel_coverage 0.000
_reflns_number_gt 3871
_reflns_number_total 5543
_reflns_threshold_expression 'I > 2\s(I)'
_cod_data_source_file d4cc02414a2.cif
_cod_data_source_block diazadiborinine_a
_cod_depositor_comments 'Adding full bibliography for 7133270--7133276.cif.'
_cod_database_code 7133271
_shelx_shelxl_version_number 2019/1
_shelx_space_group_comment
;
The symmetry employed for this shelxl refinement is uniquely defined
by the following loop, which should always be used as a source of
symmetry information in preference to the above space-group names.
They are only intended as comments.
;

loop_
_space_group_symop_operation_xyz
'x, y, z'
'-x, -y, -z'

loop_
_atom_site_label
_atom_site_type_symbol
_atom_site_fract_x
_atom_site_fract_y
_atom_site_fract_z
_atom_site_U_iso_or_equiv
_atom_site_adp_type
_atom_site_occupancy
_atom_site_site_symmetry_order
_atom_site_calc_flag
_atom_site_refinement_flags_posn
_atom_site_refinement_flags_adp
_atom_site_refinement_flags_occupancy
_atom_site_disorder_assembly
_atom_site_disorder_group
N001 N 0.64269(19) 0.79886(14) 0.59953(12) 0.0190(4) Uani 1 1 d . . . . .
N002 N 0.30363(18) 0.73842(14) 0.57593(12) 0.0188(4) Uani 1 1 d . . . . .
N003 N 0.26888(19) 0.68706(15) 0.40538(12) 0.0212(4) Uani 1 1 d . . . . .
C004 C 0.5605(2) 0.81137(17) 0.68993(14) 0.0196(4) Uani 1 1 d . . . . .
C005 C 0.3842(2) 0.72763(17) 0.48907(14) 0.0189(4) Uani 1 1 d . . . . .
C006 C 0.6588(2) 0.74080(17) 0.39855(14) 0.0194(4) Uani 1 1 d . . . . .
C007 C 0.2966(2) 0.67797(18) 0.29965(14) 0.0200(4) Uani 1 1 d . . . . .
C008 C 0.2864(2) 0.80219(18) 0.77547(15) 0.0205(4) Uani 1 1 d . . . . .
C009 C 0.8093(2) 0.82997(17) 0.61475(15) 0.0215(4) Uani 1 1 d . . . . .
H009 H 0.865430 0.823408 0.555720 0.026 Uiso 1 1 calc R U . . .
C00A C 0.1539(2) 0.70955(19) 0.79260(15) 0.0230(4) Uani 1 1 d . . . . .
H00A H 0.117417 0.630231 0.743527 0.028 Uiso 1 1 calc R U . . .
C00B C 0.3287(2) 0.57560(18) 0.23951(15) 0.0214(4) Uani 1 1 d . . . . .
C00C C 0.7033(2) 0.63613(18) 0.36339(15) 0.0202(4) Uani 1 1 d . . . . .
C00D C 0.7698(2) 0.61549(18) 0.27069(15) 0.0222(4) Uani 1 1 d . . . . .
H00D H 0.795379 0.542855 0.246907 0.027 Uiso 1 1 calc R U . . .
C00E C 0.1412(2) 0.70362(18) 0.54377(15) 0.0228(4) Uani 1 1 d . . . . .
H00E H 0.058763 0.701592 0.587370 0.027 Uiso 1 1 calc R U . . .
C00F C 0.8932(2) 0.86845(18) 0.70823(15) 0.0237(5) Uani 1 1 d . . . . .
H00F H 1.005758 0.888585 0.713853 0.028 Uiso 1 1 calc R U . . .
C00G C 0.6954(2) 0.82761(18) 0.34118(15) 0.0212(4) Uani 1 1 d . . . . .
C00H C 0.8142(2) 0.87928(18) 0.79923(15) 0.0238(4) Uani 1 1 d . . . . .
H00H H 0.871938 0.905812 0.865851 0.029 Uiso 1 1 calc R U . . .
C00I C 0.6541(2) 0.85036(18) 0.78704(15) 0.0229(4) Uani 1 1 d . . . . .
H00I H 0.600688 0.856482 0.847277 0.028 Uiso 1 1 calc R U . . .
C00J C 0.7998(2) 0.69836(19) 0.21208(15) 0.0239(5) Uani 1 1 d . . . . .
C00K C 0.3322(2) 0.91868(19) 0.84928(15) 0.0236(4) Uani 1 1 d . . . . .
H00K H 0.421003 0.984320 0.840170 0.028 Uiso 1 1 calc R U . . .
C00L C 0.6822(2) 0.54497(19) 0.42503(16) 0.0237(5) Uani 1 1 d . . . . .
H00B H 0.625071 0.461200 0.380305 0.036 Uiso 1 1 calc R U . . .
H00C H 0.620603 0.564226 0.482240 0.036 Uiso 1 1 calc R U . . .
H00G H 0.787230 0.550304 0.452534 0.036 Uiso 1 1 calc R U . . .
C00M C 0.3267(2) 0.76727(19) 0.15981(15) 0.0235(4) Uani 1 1 d . . . . .
H00M H 0.323019 0.831057 0.131724 0.028 Uiso 1 1 calc R U . . .
C00N C 0.1223(2) 0.67346(19) 0.44005(16) 0.0248(5) Uani 1 1 d . . . . .
H00N H 0.023870 0.647134 0.397830 0.030 Uiso 1 1 calc R U . . .
C00O C 0.3665(2) 0.57560(19) 0.14029(15) 0.0243(5) Uani 1 1 d . . . . .
H00O H 0.391178 0.508049 0.098862 0.029 Uiso 1 1 calc R U . . .
C00P C 0.7640(2) 0.80481(19) 0.24950(15) 0.0246(5) Uani 1 1 d . . . . .
H00P H 0.786798 0.863716 0.211685 0.030 Uiso 1 1 calc R U . . .
C00Q C 0.2891(2) 0.77256(18) 0.25984(15) 0.0207(4) Uani 1 1 d . . . . .
C00R C 0.2515(3) 0.9406(2) 0.93504(16) 0.0275(5) Uani 1 1 d . . . . .
H00R H 0.284437 1.020482 0.983105 0.033 Uiso 1 1 calc R U . . .
C00S C 0.6660(3) 0.94778(19) 0.38009(17) 0.0287(5) Uani 1 1 d . . . . .
H00J H 0.635774 0.972140 0.321313 0.043 Uiso 1 1 calc R U . . .
H00L H 0.763638 1.012046 0.419953 0.043 Uiso 1 1 calc R U . . .
H00Q H 0.579599 0.937128 0.424237 0.043 Uiso 1 1 calc R U . . .
C00T C 0.0739(2) 0.7298(2) 0.87918(16) 0.0266(5) Uani 1 1 d . . . . .
H00T H -0.014059 0.664439 0.889496 0.032 Uiso 1 1 calc R U . . .
C00U C 0.3695(2) 0.67157(19) 0.09937(15) 0.0246(5) Uani 1 1 d . . . . .
C00V C 0.2414(3) 0.87714(19) 0.32177(16) 0.0281(5) Uani 1 1 d . . . . .
H00S H 0.270783 0.944058 0.289121 0.042 Uiso 1 1 calc R U . . .
H00U H 0.296808 0.907779 0.392015 0.042 Uiso 1 1 calc R U . . .
H00V H 0.125732 0.847590 0.324448 0.042 Uiso 1 1 calc R U . . .
C00W C 0.3200(3) 0.46873(19) 0.28012(17) 0.0280(5) Uani 1 1 d . . . . .
H00W H 0.377797 0.420203 0.238466 0.042 Uiso 1 1 calc R U . . .
H00X H 0.208019 0.416395 0.276276 0.042 Uiso 1 1 calc R U . . .
H00Y H 0.368623 0.499962 0.352094 0.042 Uiso 1 1 calc R U . . .
C00X C 0.1231(3) 0.8459(2) 0.95034(16) 0.0284(5) Uani 1 1 d . . . . .
H00Z H 0.068709 0.860282 1.009477 0.034 Uiso 1 1 calc R U . . .
C00Y C 0.8730(3) 0.6745(2) 0.11234(16) 0.0326(5) Uani 1 1 d . . . . .
H010 H 0.819335 0.696079 0.060407 0.049 Uiso 1 1 calc R U . . .
H011 H 0.860178 0.586903 0.087762 0.049 Uiso 1 1 calc R U . . .
H012 H 0.986916 0.724883 0.124140 0.049 Uiso 1 1 calc R U . . .
C00Z C 0.4233(3) 0.6747(2) -0.00490(16) 0.0327(5) Uani 1 1 d . . . . .
H013 H 0.387316 0.590503 -0.051645 0.049 Uiso 1 1 calc R U . . .
H014 H 0.540152 0.710461 0.001876 0.049 Uiso 1 1 calc R U . . .
H015 H 0.377499 0.725144 -0.032869 0.049 Uiso 1 1 calc R U . . .
B1 B 0.5637(3) 0.75725(19) 0.49584(17) 0.0196(5) Uani 1 1 d . . . . .
B2 B 0.3844(3) 0.7824(2) 0.68029(17) 0.0199(5) Uani 1 1 d . . . . .

loop_
_atom_site_aniso_label
_atom_site_aniso_U_11
_atom_site_aniso_U_22
_atom_site_aniso_U_33
_atom_site_aniso_U_23
_atom_site_aniso_U_13
_atom_site_aniso_U_12
N001 0.0204(9) 0.0173(8) 0.0202(8) 0.0047(7) 0.0023(7) 0.0082(7)
N002 0.0205(9) 0.0164(8) 0.0211(9) 0.0055(7) 0.0024(7) 0.0083(7)
N003 0.0223(9) 0.0221(9) 0.0188(8) 0.0048(7) 0.0007(7) 0.0085(7)
C004 0.0259(11) 0.0156(9) 0.0188(10) 0.0045(8) 0.0038(8) 0.0094(8)
C005 0.0225(10) 0.0166(10) 0.0182(10) 0.0043(8) 0.0010(8) 0.0083(8)
C006 0.0172(10) 0.0183(10) 0.0200(10) 0.0032(8) -0.0016(8) 0.0046(8)
C007 0.0193(10) 0.0215(10) 0.0180(10) 0.0048(8) 0.0002(8) 0.0066(8)
C008 0.0214(10) 0.0245(10) 0.0191(10) 0.0069(8) -0.0004(8) 0.0120(9)
C009 0.0210(10) 0.0198(10) 0.0254(11) 0.0054(8) 0.0037(8) 0.0102(8)
C00A 0.0242(11) 0.0244(11) 0.0225(10) 0.0074(8) 0.0006(8) 0.0108(9)
C00B 0.0195(10) 0.0194(10) 0.0236(10) 0.0043(8) -0.0028(8) 0.0064(8)
C00C 0.0161(10) 0.0193(10) 0.0236(10) 0.0055(8) 0.0003(8) 0.0047(8)
C00D 0.0203(10) 0.0229(10) 0.0231(10) 0.0041(8) 0.0016(8) 0.0094(8)
C00E 0.0199(10) 0.0229(10) 0.0262(11) 0.0076(8) 0.0022(8) 0.0080(8)
C00F 0.0212(10) 0.0217(10) 0.0276(11) 0.0033(9) -0.0004(9) 0.0098(9)
C00G 0.0203(10) 0.0193(10) 0.0218(10) 0.0051(8) -0.0026(8) 0.0048(8)
C00H 0.0270(11) 0.0235(11) 0.0200(10) 0.0029(8) -0.0026(8) 0.0107(9)
C00I 0.0263(11) 0.0230(10) 0.0213(10) 0.0053(8) 0.0017(8) 0.0118(9)
C00J 0.0187(10) 0.0293(11) 0.0205(10) 0.0062(9) 0.0016(8) 0.0052(9)
C00K 0.0250(11) 0.0230(11) 0.0229(10) 0.0067(8) 0.0033(8) 0.0083(9)
C00L 0.0247(11) 0.0236(11) 0.0257(11) 0.0077(9) 0.0035(9) 0.0115(9)
C00M 0.0235(11) 0.0236(11) 0.0243(11) 0.0089(8) -0.0005(8) 0.0081(9)
C00N 0.0208(10) 0.0264(11) 0.0268(11) 0.0069(9) 0.0001(9) 0.0085(9)
C00O 0.0244(11) 0.0238(11) 0.0227(11) 0.0009(8) 0.0001(8) 0.0104(9)
C00P 0.0241(11) 0.0243(11) 0.0219(11) 0.0093(9) -0.0002(8) 0.0022(9)
C00Q 0.0191(10) 0.0209(10) 0.0205(10) 0.0040(8) -0.0015(8) 0.0066(8)
C00R 0.0330(12) 0.0281(11) 0.0223(11) 0.0044(9) 0.0029(9) 0.0140(10)
C00S 0.0373(13) 0.0206(11) 0.0285(11) 0.0083(9) 0.0030(10) 0.0098(10)
C00T 0.0241(11) 0.0308(12) 0.0283(11) 0.0134(9) 0.0042(9) 0.0103(9)
C00U 0.0213(10) 0.0304(11) 0.0226(11) 0.0078(9) 0.0006(8) 0.0099(9)
C00V 0.0339(12) 0.0246(11) 0.0292(12) 0.0076(9) 0.0022(9) 0.0148(10)
C00W 0.0314(12) 0.0228(11) 0.0302(12) 0.0073(9) -0.0013(9) 0.0104(9)
C00X 0.0311(12) 0.0403(13) 0.0218(11) 0.0125(10) 0.0079(9) 0.0198(10)
C00Y 0.0331(12) 0.0382(13) 0.0242(11) 0.0075(10) 0.0089(9) 0.0104(11)
C00Z 0.0363(13) 0.0424(14) 0.0238(11) 0.0119(10) 0.0057(10) 0.0175(11)
B1 0.0250(12) 0.0114(10) 0.0220(11) 0.0046(9) -0.0005(9) 0.0063(9)
B2 0.0253(12) 0.0152(11) 0.0201(11) 0.0056(9) 0.0015(9) 0.0077(9)

loop_
_atom_type_symbol
_atom_type_description
_atom_type_scat_dispersion_real
_atom_type_scat_dispersion_imag
_atom_type_scat_source
C C 0.0033 0.0016 'International Tables Vol C Tables 4.2.6.8 and 6.1.1.4'
H H 0.0000 0.0000 'International Tables Vol C Tables 4.2.6.8 and 6.1.1.4'
B B 0.0013 0.0007 'International Tables Vol C Tables 4.2.6.8 and 6.1.1.4'
N N 0.0061 0.0033 'International Tables Vol C Tables 4.2.6.8 and 6.1.1.4'

loop_
_geom_angle_atom_site_label_1
_geom_angle_atom_site_label_2
_geom_angle_atom_site_label_3
_geom_angle
_geom_angle_site_symmetry_1
_geom_angle_site_symmetry_3
_geom_angle_publ_flag
C009 N001 C004 117.31(16) . . ?
C009 N001 B1 119.16(16) . . ?
C004 N001 B1 123.52(16) . . ?
C005 N002 C00E 108.39(16) . . ?
C005 N002 B2 122.82(16) . . ?
C00E N002 B2 128.77(16) . . ?
C00N N003 C005 109.22(16) . . ?
C00N N003 C007 123.68(16) . . ?
C005 N003 C007 126.47(16) . . ?
C00I C004 N001 117.07(17) . . ?
C00I C004 B2 122.39(17) . . ?
N001 C004 B2 120.53(17) . . ?
N003 C005 N002 105.90(16) . . ?
N003 C005 B1 131.67(17) . . ?
N002 C005 B1 122.43(17) . . ?
C00C C006 C00G 117.80(17) . . ?
C00C C006 B1 120.96(17) . . ?
C00G C006 B1 121.18(17) . . ?
C00Q C007 C00B 122.04(18) . . ?
C00Q C007 N003 118.19(16) . . ?
C00B C007 N003 119.77(17) . . ?
C00A C008 C00K 116.34(18) . . ?
C00A C008 B2 123.98(18) . . ?
C00K C008 B2 119.68(18) . . ?
C00F C009 N001 123.50(18) . . ?
C00T C00A C008 122.16(19) . . ?
C00O C00B C007 117.54(18) . . ?
C00O C00B C00W 121.14(18) . . ?
C007 C00B C00W 121.31(18) . . ?
C00D C00C C006 120.25(18) . . ?
C00D C00C C00L 118.55(17) . . ?
C006 C00C C00L 121.20(17) . . ?
C00J C00D C00C 121.84(18) . . ?
C00N C00E N002 107.82(17) . . ?
C009 C00F C00H 120.35(19) . . ?
C00P C00G C006 120.27(18) . . ?
C00P C00G C00S 119.14(18) . . ?
C006 C00G C00S 120.56(17) . . ?
C00I C00H C00F 117.48(18) . . ?
C00H C00I C004 124.24(19) . . ?
C00P C00J C00D 117.90(18) . . ?
C00P C00J C00Y 121.20(19) . . ?
C00D C00J C00Y 120.88(19) . . ?
C00R C00K C008 121.99(19) . . ?
C00Q C00M C00U 122.20(19) . . ?
C00E C00N N003 108.66(18) . . ?
C00B C00O C00U 122.25(18) . . ?
C00J C00P C00G 121.76(18) . . ?
C00M C00Q C007 117.77(18) . . ?
C00M C00Q C00V 120.27(18) . . ?
C007 C00Q C00V 121.96(17) . . ?
C00X C00R C00K 119.9(2) . . ?
C00X C00T C00A 119.70(19) . . ?
C00M C00U C00O 117.95(18) . . ?
C00M C00U C00Z 120.65(19) . . ?
C00O C00U C00Z 121.35(18) . . ?
C00R C00X C00T 119.88(19) . . ?
N001 B1 C005 114.43(17) . . ?
N001 B1 C006 121.60(18) . . ?
C005 B1 C006 123.95(17) . . ?
N002 B2 C004 116.22(17) . . ?
N002 B2 C008 119.87(18) . . ?
C004 B2 C008 123.86(18) . . ?

loop_
_geom_bond_atom_site_label_1
_geom_bond_atom_site_label_2
_geom_bond_distance
_geom_bond_site_symmetry_2
_geom_bond_publ_flag
N001 C009 1.406(2) . ?
N001 C004 1.437(2) . ?
N001 B1 1.441(3) . ?
N002 C005 1.388(2) . ?
N002 C00E 1.396(3) . ?
N002 B2 1.452(3) . ?
N003 C00N 1.372(3) . ?
N003 C005 1.384(2) . ?
N003 C007 1.438(2) . ?
C004 C00I 1.421(3) . ?
C004 B2 1.490(3) . ?
C005 B1 1.519(3) . ?
C006 C00C 1.409(3) . ?
C006 C00G 1.416(3) . ?
C006 B1 1.584(3) . ?
C007 C00Q 1.399(3) . ?
C007 C00B 1.402(3) . ?
C008 C00A 1.400(3) . ?
C008 C00K 1.407(3) . ?
C008 B2 1.580(3) . ?
C009 C00F 1.342(3) . ?
C00A C00T 1.392(3) . ?
C00B C00O 1.390(3) . ?
C00B C00W 1.504(3) . ?
C00C C00D 1.395(3) . ?
C00C C00L 1.510(3) . ?
C00D C00J 1.392(3) . ?
C00E C00N 1.345(3) . ?
C00F C00H 1.427(3) . ?
C00G C00P 1.395(3) . ?
C00G C00S 1.510(3) . ?
C00H C00I 1.351(3) . ?
C00J C00P 1.388(3) . ?
C00J C00Y 1.510(3) . ?
C00K C00R 1.389(3) . ?
C00M C00Q 1.390(3) . ?
C00M C00U 1.393(3) . ?
C00O C00U 1.397(3) . ?
C00Q C00V 1.507(3) . ?
C00R C00X 1.383(3) . ?
C00T C00X 1.387(3) . ?
C00U C00Z 1.504(3) . ?
